data_7704647
loop_
_publ_author_name
'Hao, Pengfei'
'Wang, Weipin'
'Shen, Junju'
'Fu, Yunlong'

_publ_section_title
;
 Photochromic and luminescent switchable iodoargentate hybrids directed by
 solvated lanthanide cations.
;
_journal_issue 26
_journal_name_full 'Dalton transactions (Cambridge, England : 2003)'
_journal_page_first 8883
_journal_page_last 8890
_journal_paper_doi 10.1039/d0dt01548b
_journal_volume 49
_journal_year 2020
_chemical_formula_moiety '2(Ag2.50 I4), 2(C16 H46 O8 S8 Tb), Ag2 I5'
_chemical_formula_sum 'C32 H92 Ag7 I13 O16 S16 Tb2'
_chemical_formula_weight 3968.65
_chemical_properties_physical Light-sensitive,Photo-sensitive
_space_group_IT_number 15
_space_group_name_Hall '-C 2yc'
_space_group_name_H-M_alt 'C 1 2/c 1'
_symmetry_cell_setting monoclinic
_symmetry_space_group_name_Hall '-C 2yc'
_symmetry_space_group_name_H-M 'C 1 2/c 1'
_atom_sites_solution_hydrogens geom
_atom_sites_solution_primary direct
_atom_sites_solution_secondary difmap
_audit_creation_method SHELXL-97
_audit_update_record
;
2020-05-21 deposited with the CCDC.	2020-06-08 downloaded from the CCDC.
;
_cell_angle_alpha 90.00
_cell_angle_beta 102.214(10)
_cell_angle_gamma 90.00
_cell_formula_units_Z 4
_cell_length_a 43.485(16)
_cell_length_b 13.005(5)
_cell_length_c 18.690(7)
_cell_measurement_reflns_used 9604
_cell_measurement_temperature 273(2)
_cell_measurement_theta_max 28.08
_cell_measurement_theta_min 2.54
_cell_volume 10330(7)
_computing_cell_refinement 'Bruker SMART'
_computing_data_collection 'Bruker SMART'
_computing_data_reduction 'Bruker SAINT'
_computing_molecular_graphics 'Bruker SHELXTL'
_computing_publication_material 'Bruker SHELXTL'
_computing_structure_refinement 'SHELXL-97 (Sheldrick, 1997)'
_computing_structure_solution 'SHELXS-97 (Sheldrick, 1990)'
_diffrn_ambient_temperature 273(2)
_diffrn_measured_fraction_theta_full 0.989
_diffrn_measured_fraction_theta_max 0.989
_diffrn_measurement_device_type 'CCD area detector'
_diffrn_measurement_method 'phi and omega scans'
_diffrn_radiation_monochromator graphite
_diffrn_radiation_source 'fine-focus sealed tube'
_diffrn_radiation_type MoK\a
_diffrn_radiation_wavelength 0.71073
_diffrn_reflns_av_R_equivalents 0.1095
_diffrn_reflns_av_sigmaI/netI 0.0469
_diffrn_reflns_limit_h_max 51
_diffrn_reflns_limit_h_min -51
_diffrn_reflns_limit_k_max 15
_diffrn_reflns_limit_k_min -15
_diffrn_reflns_limit_l_max 22
_diffrn_reflns_limit_l_min -22
_diffrn_reflns_number 111386
_diffrn_reflns_theta_full 25.00
_diffrn_reflns_theta_max 25.00
_diffrn_reflns_theta_min 2.25
_exptl_absorpt_coefficient_mu 6.895
_exptl_absorpt_correction_T_max 0.6085
_exptl_absorpt_correction_T_min 0.3393
_exptl_absorpt_correction_type none
_exptl_crystal_colour colorless
_exptl_crystal_density_diffrn 2.552
_exptl_crystal_density_method 'not measured'
_exptl_crystal_description rodlike
_exptl_crystal_F_000 7264
_exptl_crystal_preparation Luminescent
_exptl_crystal_size_max 0.20
_exptl_crystal_size_mid 0.09
_exptl_crystal_size_min 0.08
_refine_diff_density_max 3.311
_refine_diff_density_min -3.731
_refine_diff_density_rms 0.453
_refine_ls_extinction_method none
_refine_ls_goodness_of_fit_ref 1.063
_refine_ls_hydrogen_treatment constr
_refine_ls_matrix_type full
_refine_ls_number_parameters 407
_refine_ls_number_reflns 8997
_refine_ls_number_restraints 40
_refine_ls_restrained_S_all 1.061
_refine_ls_R_factor_all 0.1182
_refine_ls_R_factor_gt 0.1035
_refine_ls_shift/su_max 0.001
_refine_ls_shift/su_mean 0.000
_refine_ls_structure_factor_coef Fsqd
_refine_ls_weighting_details 'calc w=1/[\s^2^(Fo^2^)+(0.1738P)^2^+673.8394P] where P=(Fo^2^+2Fc^2^)/3'
_refine_ls_weighting_scheme calc
_refine_ls_wR_factor_gt 0.2720
_refine_ls_wR_factor_ref 0.2900
_reflns_number_gt 7638
_reflns_number_total 8997
_reflns_threshold_expression >2sigma(I)
_cod_data_source_file d0dt01548b2.cif
_cod_data_source_block aa_CCDC2
_cod_depositor_comments
;
The following automatic conversions were performed:

data item '_symmetry_cell_setting' value 'Monoclinic' was changed to
'monoclinic' in accordance with the
/home/data/users/saulius/crontab/automatic-downloads/rss-feeds/RSC/lib/dictionaries/cif_core.dic
dictionary named 'cif_core.dic' version 2.4.2 last updated on
2011-04-26.

Automatic conversion script
Id: cif_fix_values 7556 2019-12-06 15:28:31Z antanas 

 Adding full bibliography for 7704645--7704648.cif.
;
_cod_original_cell_volume 10331(7)
_cod_original_sg_symbol_Hall '-C 2yc '
_cod_original_sg_symbol_H-M C2/c
_cod_database_code 7704647

loop_
_symmetry_equiv_pos_as_xyz
'x, y, z'
'-x, y, -z+1/2'
'x+1/2, y+1/2, z'
'-x+1/2, y+1/2, -z+1/2'
'-x, -y, -z'
'x, -y, z-1/2'
'-x+1/2, -y+1/2, -z'
'x+1/2, -y+1/2, z-1/2'

loop_
_atom_site_label
_atom_site_type_symbol
_atom_site_fract_x
_atom_site_fract_y
_atom_site_fract_z
_atom_site_U_iso_or_equiv
_atom_site_adp_type
_atom_site_occupancy
_atom_site_symmetry_multiplicity
_atom_site_calc_flag
_atom_site_refinement_flags
_atom_site_disorder_assembly
_atom_site_disorder_group
Ag1 Ag 0.25784(5) 0.61239(16) 0.36978(10) 0.0685(5) Uani 1 1 d . . .
Ag2 Ag 0.25463(5) 0.34566(15) 0.14286(10) 0.0688(5) Uani 1 1 d . . .
Ag3 Ag 0.27066(14) 0.2368(3) 0.0104(2) 0.0824(13) Uani 0.50 1 d P . .
Ag4 Ag 1.01395(6) 0.74610(17) 0.32536(10) 0.0738(6) Uani 1 1 d . . .
I1 I 0.27045(4) 0.45886(13) 0.27416(8) 0.0649(5) Uani 1 1 d . . .
I2 I 0.19168(4) 0.26352(12) 0.10843(10) 0.0618(4) Uani 1 1 d . . .
I3 I 0.26236(5) 0.46709(13) 0.01736(8) 0.0682(5) Uani 1 1 d . . .
I4 I 0.30503(4) 0.19395(12) 0.16247(9) 0.0592(4) Uani 1 1 d . . .
I5 I 1.0000 0.54700(15) 0.2500 0.0582(6) Uani 1 2 d S . .
I6 I 0.95113(3) 0.84651(13) 0.27760(8) 0.0594(4) Uani 1 1 d . . .
I7 I 1.04096(4) 0.75196(12) 0.47175(7) 0.0575(4) Uani 1 1 d . . .
Tb1 Tb 0.113210(17) 0.25870(5) 0.42868(4) 0.0238(2) Uani 1 1 d U . .
C1 C 0.0414(8) 0.066(2) 0.511(2) 0.100(12) Uani 1 1 d . . .
H1A H 0.0505 0.1217 0.5413 0.149 Uiso 1 1 calc R . .
H1B H 0.0474 0.0018 0.5356 0.149 Uiso 1 1 calc R . .
H1C H 0.0189 0.0718 0.5004 0.149 Uiso 1 1 calc R . .
C2 C 0.0174(8) 0.046(3) 0.3669(16) 0.094(10) Uani 1 1 d . . .
H2A H 0.0032 0.1008 0.3724 0.141 Uiso 1 1 calc R . .
H2B H 0.0089 -0.0182 0.3786 0.141 Uiso 1 1 calc R . .
H2C H 0.0201 0.0447 0.3173 0.141 Uiso 1 1 calc R . .
C3 C 0.1238(10) -0.102(2) 0.412(2) 0.113(13) Uani 1 1 d . . .
H3A H 0.1085 -0.0921 0.4412 0.169 Uiso 1 1 calc R . .
H3B H 0.1391 -0.1517 0.4344 0.169 Uiso 1 1 calc R . .
H3C H 0.1136 -0.1259 0.3640 0.169 Uiso 1 1 calc R . .
C4 C 0.1580(10) -0.018(4) 0.3230(18) 0.130(17) Uani 1 1 d . . .
H4A H 0.1408 -0.0389 0.2845 0.195 Uiso 1 1 calc R . .
H4B H 0.1725 -0.0746 0.3352 0.195 Uiso 1 1 calc R . .
H4C H 0.1686 0.0392 0.3071 0.195 Uiso 1 1 calc R . .
C5 C 0.0833(18) 0.164(6) 0.195(4) 0.223(15) Uani 1 1 d U . .
H5A H 0.1051 0.1589 0.2021 0.268 Uiso 1 1 calc R . .
H5B H 0.0706 0.1279 0.1566 0.268 Uiso 1 1 calc R . .
C7 C 0.2121(8) 0.236(3) 0.335(2) 0.116(15) Uani 1 1 d . . .
H7A H 0.2191 0.2254 0.2904 0.174 Uiso 1 1 calc R . .
H7B H 0.2146 0.1728 0.3630 0.174 Uiso 1 1 calc R . .
H7C H 0.2245 0.2888 0.3634 0.174 Uiso 1 1 calc R . .
C8 C 0.1757(10) 0.406(3) 0.308(2) 0.125(13) Uani 1 1 d U . .
H8A H 0.1891 0.4190 0.2740 0.188 Uiso 1 1 calc R . .
H8B H 0.1851 0.4332 0.3548 0.188 Uiso 1 1 calc R . .
H8C H 0.1556 0.4379 0.2901 0.188 Uiso 1 1 calc R . .
C9 C 0.0997(7) 0.602(3) 0.3262(19) 0.105(13) Uani 1 1 d . . .
H9A H 0.1202 0.5958 0.3151 0.157 Uiso 1 1 calc R . .
H9B H 0.0957 0.6721 0.3365 0.157 Uiso 1 1 calc R . .
H9C H 0.0841 0.5785 0.2850 0.157 Uiso 1 1 calc R . .
C10 C 0.1225(11) 0.602(3) 0.472(3) 0.16(2) Uani 1 1 d . . .
H10A H 0.1411 0.6224 0.4558 0.241 Uiso 1 1 calc R . .
H10B H 0.1281 0.5623 0.5158 0.241 Uiso 1 1 calc R . .
H10C H 0.1112 0.6625 0.4812 0.241 Uiso 1 1 calc R . .
C11 C 0.2121(10) 0.264(3) 0.544(3) 0.15(2) Uani 1 1 d . . .
H11A H 0.2088 0.2202 0.5824 0.222 Uiso 1 1 calc R . .
H11B H 0.2332 0.2913 0.5554 0.222 Uiso 1 1 calc R . .
H11C H 0.2092 0.2262 0.4988 0.222 Uiso 1 1 calc R . .
C12 C 0.1935(12) 0.422(4) 0.621(2) 0.16(3) Uani 1 1 d . . .
H12A H 0.2152 0.4426 0.6324 0.244 Uiso 1 1 calc R . .
H12B H 0.1903 0.3702 0.6560 0.244 Uiso 1 1 calc R . .
H12C H 0.1804 0.4800 0.6247 0.244 Uiso 1 1 calc R . .
C13 C 0.0523(8) 0.428(3) 0.5917(18) 0.087(8) Uani 1 1 d U . .
H13A H 0.0334 0.4183 0.6095 0.131 Uiso 1 1 calc R . .
H13B H 0.0528 0.4967 0.5730 0.131 Uiso 1 1 calc R . .
H13C H 0.0702 0.4177 0.6310 0.131 Uiso 1 1 calc R . .
C14 C 0.0262(7) 0.404(2) 0.451(2) 0.096(11) Uani 1 1 d . . .
H14A H 0.0254 0.3701 0.4047 0.144 Uiso 1 1 calc R . .
H14B H 0.0328 0.4739 0.4476 0.144 Uiso 1 1 calc R . .
H14C H 0.0057 0.4028 0.4622 0.144 Uiso 1 1 calc R . .
C15 C 0.1358(9) 0.184(3) 0.6618(17) 0.102(11) Uani 1 1 d . . .
H15A H 0.1533 0.1825 0.7029 0.154 Uiso 1 1 calc R . .
H15B H 0.1179 0.1522 0.6747 0.154 Uiso 1 1 calc R . .
H15C H 0.1309 0.2545 0.6480 0.154 Uiso 1 1 calc R . .
C16 C 0.1415(8) -0.009(3) 0.619(2) 0.097(7) Uani 1 1 d U . .
H16A H 0.1248 -0.0125 0.6450 0.146 Uiso 1 1 calc R . .
H16B H 0.1608 -0.0310 0.6502 0.146 Uiso 1 1 calc R . .
H16C H 0.1367 -0.0540 0.5769 0.146 Uiso 1 1 calc R . .
O1 O 0.0630(3) 0.1818(10) 0.4170(9) 0.052(4) Uani 1 1 d . . .
O2 O 0.1166(4) 0.0939(11) 0.3745(9) 0.059(4) Uani 1 1 d . . .
O3 O 0.0916(6) 0.2831(19) 0.3048(9) 0.102(8) Uani 1 1 d U . .
O4 O 0.1614(3) 0.2599(12) 0.3866(10) 0.058(4) Uani 1 1 d . . .
O5 O 0.1175(4) 0.4334(11) 0.3974(9) 0.066(5) Uani 1 1 d . . .
O6 O 0.1533(3) 0.3165(12) 0.5281(7) 0.051(3) Uani 1 1 d . . .
O7 O 0.0852(3) 0.3545(11) 0.5020(7) 0.048(3) Uani 1 1 d . . .
O8 O 0.1194(4) 0.1385(13) 0.5267(8) 0.069(5) Uani 1 1 d . . .
S1 S 0.05483(12) 0.0681(4) 0.4277(3) 0.0475(12) Uani 1 1 d . . .
S2 S 0.14313(17) 0.0177(5) 0.4029(4) 0.0714(18) Uani 1 1 d . . .
S3 S 0.0682(5) 0.2307(11) 0.2462(8) 0.190(8) Uani 1 1 d U . .
S4 S 0.1705(2) 0.2734(6) 0.3148(5) 0.082(2) Uani 1 1 d . . .
S5 S 0.09799(14) 0.5267(4) 0.4017(4) 0.0596(15) Uani 1 1 d . . .
S6 S 0.18401(16) 0.3707(6) 0.5329(4) 0.074(2) Uani 1 1 d . . .
S7 S 0.05345(13) 0.3388(4) 0.5209(3) 0.0496(12) Uani 1 1 d . . .
S8 S 0.14558(16) 0.1193(5) 0.5891(4) 0.0670(15) Uani 1 1 d U . .
C6 C 0.0505(10) 0.317(4) 0.194(2) 0.126(9) Uani 1 1 d U . .
H6A H 0.0557 0.3858 0.2041 0.152 Uiso 1 1 calc R . .
H6B H 0.0348 0.2994 0.1543 0.152 Uiso 1 1 calc R . .

loop_
_atom_site_aniso_label
_atom_site_aniso_U_11
_atom_site_aniso_U_22
_atom_site_aniso_U_33
_atom_site_aniso_U_23
_atom_site_aniso_U_13
_atom_site_aniso_U_12
Ag1 0.0910(14) 0.0666(11) 0.0532(11) -0.0081(9) 0.0273(10) 0.0052(10)
Ag2 0.0930(14) 0.0646(11) 0.0502(11) -0.0123(8) 0.0183(9) -0.0038(10)
Ag3 0.141(4) 0.077(3) 0.0341(19) -0.0050(17) 0.031(2) -0.019(3)
Ag4 0.0974(16) 0.0903(15) 0.0306(9) -0.0020(8) 0.0066(9) -0.0034(11)
I1 0.0781(10) 0.0836(11) 0.0408(8) -0.0289(7) 0.0305(7) -0.0124(8)
I2 0.0571(9) 0.0605(9) 0.0661(10) 0.0023(7) 0.0092(7) 0.0067(7)
I3 0.1164(14) 0.0641(9) 0.0316(7) -0.0022(6) 0.0329(8) -0.0028(9)
I4 0.0536(8) 0.0554(8) 0.0702(10) 0.0008(7) 0.0168(7) 0.0018(7)
I5 0.0937(16) 0.0455(10) 0.0411(10) 0.000 0.0272(10) 0.000
I6 0.0554(8) 0.0808(10) 0.0454(8) -0.0141(7) 0.0184(6) 0.0054(7)
I7 0.0765(10) 0.0697(10) 0.0262(7) 0.0019(6) 0.0106(6) 0.0040(7)
Tb1 0.0304(4) 0.0265(4) 0.0175(4) -0.0009(3) 0.0120(3) -0.0004(3)
C1 0.12(2) 0.068(17) 0.15(3) -0.025(18) 0.10(2) -0.037(17)
C2 0.10(2) 0.10(2) 0.07(2) -0.030(17) 0.003(17) -0.048(19)
C3 0.15(3) 0.048(16) 0.15(3) 0.017(18) 0.05(3) 0.010(18)
C4 0.15(3) 0.18(4) 0.08(2) 0.00(2) 0.06(2) 0.10(3)
C5 0.223(15) 0.223(15) 0.223(15) 0.0000(10) 0.047(3) 0.0000(10)
C7 0.08(2) 0.16(3) 0.13(3) 0.06(3) 0.08(2) 0.03(2)
C8 0.125(13) 0.125(13) 0.125(13) 0.0000(10) 0.027(3) 0.0000(10)
C9 0.08(2) 0.11(3) 0.11(3) 0.07(2) -0.008(18) -0.021(19)
C10 0.12(3) 0.10(3) 0.25(6) -0.07(4) 0.02(4) 0.00(3)
C11 0.10(3) 0.11(3) 0.24(6) 0.08(3) 0.06(3) 0.05(2)
C12 0.26(6) 0.17(4) 0.09(3) -0.08(3) 0.09(3) -0.15(4)
C13 0.087(8) 0.087(8) 0.087(8) -0.0002(10) 0.019(2) 0.0001(10)
C14 0.082(19) 0.077(19) 0.15(3) 0.03(2) 0.07(2) 0.030(16)
C15 0.12(3) 0.13(3) 0.07(2) 0.009(19) 0.07(2) -0.01(2)
C16 0.097(7) 0.097(7) 0.097(7) 0.0003(10) 0.0203(18) -0.0001(10)
O1 0.057(8) 0.040(7) 0.069(10) -0.005(7) 0.040(7) 0.003(6)
O2 0.079(10) 0.040(8) 0.059(9) -0.010(7) 0.015(8) 0.011(7)
O3 0.14(2) 0.128(17) 0.019(5) 0.004(9) -0.013(8) -0.055(15)
O4 0.043(8) 0.065(9) 0.077(11) 0.007(8) 0.037(8) -0.004(7)
O5 0.110(13) 0.040(8) 0.063(10) 0.012(7) 0.054(10) 0.016(8)
O6 0.043(7) 0.071(9) 0.038(8) -0.002(7) 0.003(6) -0.015(7)
O7 0.046(7) 0.059(8) 0.047(8) -0.028(6) 0.027(6) 0.002(6)
O8 0.095(12) 0.075(11) 0.033(8) 0.039(7) 0.002(8) -0.012(9)
S1 0.049(3) 0.041(2) 0.061(3) -0.012(2) 0.031(2) -0.011(2)
S2 0.082(4) 0.056(3) 0.081(5) -0.013(3) 0.026(4) 0.017(3)
S3 0.287(19) 0.131(9) 0.094(9) -0.031(7) -0.091(10) 0.012(11)
S4 0.089(5) 0.088(5) 0.081(5) 0.010(4) 0.048(4) 0.008(4)
S5 0.055(3) 0.037(3) 0.091(4) 0.016(3) 0.023(3) 0.000(2)
S6 0.064(4) 0.076(4) 0.073(4) 0.021(3) -0.007(3) -0.029(3)
S7 0.065(3) 0.047(3) 0.049(3) 0.001(2) 0.040(3) 0.005(2)
S8 0.0677(18) 0.0672(18) 0.0658(18) 0.0024(10) 0.0134(10) -0.0009(10)
C6 0.126(9) 0.126(9) 0.126(9) 0.0001(10) 0.027(2) 0.0002(10)

loop_
_atom_type_symbol
_atom_type_description
_atom_type_scat_dispersion_real
_atom_type_scat_dispersion_imag
_atom_type_scat_source
C C 0.0033 0.0016 'International Tables Vol C Tables 4.2.6.8 and 6.1.1.4'
H H 0.0000 0.0000 'International Tables Vol C Tables 4.2.6.8 and 6.1.1.4'
O O 0.0106 0.0060 'International Tables Vol C Tables 4.2.6.8 and 6.1.1.4'
S S 0.1246 0.1234 'International Tables Vol C Tables 4.2.6.8 and 6.1.1.4'
Ag Ag -0.8971 1.1015 'International Tables Vol C Tables 4.2.6.8 and 6.1.1.4'
I I -0.4742 1.8119 'International Tables Vol C Tables 4.2.6.8 and 6.1.1.4'
Tb Tb -0.1723 4.1537 'International Tables Vol C Tables 4.2.6.8 and 6.1.1.4'

loop_
_geom_angle_atom_site_label_1
_geom_angle_atom_site_label_2
_geom_angle_atom_site_label_3
_geom_angle
_geom_angle_site_symmetry_1
_geom_angle_site_symmetry_3
_geom_angle_publ_flag
I1 Ag1 I4 115.70(9) . 4 ?
I1 Ag1 I2 109.03(8) . 4 ?
I4 Ag1 I2 115.84(9) 4 4 ?
I1 Ag1 I3 111.53(9) . 6_566 ?
I4 Ag1 I3 101.54(8) 4 6_566 ?
I2 Ag1 I3 102.08(8) 4 6_566 ?
I1 Ag1 Ag2 134.87(9) . 4 ?
I4 Ag1 Ag2 58.45(7) 4 4 ?
I2 Ag1 Ag2 57.40(7) 4 4 ?
I3 Ag1 Ag2 113.41(7) 6_566 4 ?
I1 Ag1 Ag3 162.97(13) . 4 ?
I4 Ag1 Ag3 58.05(11) 4 4 ?
I2 Ag1 Ag3 87.32(12) 4 4 ?
I3 Ag1 Ag3 58.53(9) 6_566 4 ?
Ag2 Ag1 Ag3 58.04(9) 4 4 ?
I1 Ag1 Ag3 157.69(13) . 6_566 ?
I4 Ag1 Ag3 86.52(11) 4 6_566 ?
I2 Ag1 Ag3 58.74(11) 4 6_566 ?
I3 Ag1 Ag3 58.66(9) 6_566 6_566 ?
Ag2 Ag1 Ag3 57.47(9) 4 6_566 ?
Ag3 Ag1 Ag3 32.2(2) 4 6_566 ?
I1 Ag2 I2 115.68(8) . . ?
I1 Ag2 I3 111.73(9) . . ?
I2 Ag2 I3 106.74(9) . . ?
I1 Ag2 I4 101.86(8) . . ?
I2 Ag2 I4 115.52(8) . . ?
I3 Ag2 I4 104.90(8) . . ?
I1 Ag2 Ag3 167.93(14) . 7 ?
I2 Ag2 Ag3 61.41(11) . 7 ?
I3 Ag2 Ag3 60.74(10) . 7 ?
I4 Ag2 Ag3 89.56(12) . 7 ?
I1 Ag2 Ag3 153.00(14) . . ?
I2 Ag2 Ag3 90.92(12) . . ?
I3 Ag2 Ag3 60.87(10) . . ?
I4 Ag2 Ag3 59.60(11) . . ?
Ag3 Ag2 Ag3 34.1(2) 7 . ?
I1 Ag2 Ag1 125.96(9) . 4_545 ?
I2 Ag2 Ag1 58.31(6) . 4_545 ?
I3 Ag2 Ag1 121.45(8) . 4_545 ?
I4 Ag2 Ag1 57.22(7) . 4_545 ?
Ag3 Ag2 Ag1 63.76(10) 7 4_545 ?
Ag3 Ag2 Ag1 63.17(9) . 4_545 ?
Ag3 Ag3 I4 121.6(3) 7 . ?
Ag3 Ag3 I3 73.2(3) 7 7 ?
I4 Ag3 I3 97.19(13) . 7 ?
Ag3 Ag3 I3 72.3(3) 7 . ?
I4 Ag3 I3 100.67(13) . . ?
I3 Ag3 I3 145.5(2) 7 . ?
Ag3 Ag3 I2 121.0(3) 7 7 ?
I4 Ag3 I2 117.5(2) . 7 ?
I3 Ag3 I2 100.65(13) 7 7 ?
I3 Ag3 I2 96.93(12) . 7 ?
Ag3 Ag3 Ag2 73.5(3) 7 7 ?
I4 Ag3 Ag2 147.61(18) . 7 ?
I3 Ag3 Ag2 57.44(9) 7 7 ?
I3 Ag3 Ag2 111.55(15) . 7 ?
I2 Ag3 Ag2 56.73(9) 7 7 ?
Ag3 Ag3 Ag2 72.4(3) 7 . ?
I4 Ag3 Ag2 57.80(9) . . ?
I3 Ag3 Ag2 111.46(15) 7 . ?
I3 Ag3 Ag2 57.09(9) . . ?
I2 Ag3 Ag2 147.82(17) 7 . ?
Ag2 Ag3 Ag2 145.9(2) 7 . ?
Ag3 Ag3 Ag1 74.4(3) 7 4_545 ?
I4 Ag3 Ag1 55.22(9) . 4_545 ?
I3 Ag3 Ag1 55.71(9) 7 4_545 ?
I3 Ag3 Ag1 113.67(15) . 4_545 ?
I2 Ag3 Ag1 149.18(17) 7 4_545 ?
Ag2 Ag3 Ag1 111.29(15) 7 4_545 ?
Ag2 Ag3 Ag1 58.79(9) . 4_545 ?
Ag3 Ag3 Ag1 73.4(3) 7 6_565 ?
I4 Ag3 Ag1 148.99(17) . 6_565 ?
I3 Ag3 Ag1 113.61(15) 7 6_565 ?
I3 Ag3 Ag1 55.38(9) . 6_565 ?
I2 Ag3 Ag1 55.30(8) 7 6_565 ?
Ag2 Ag3 Ag1 58.77(9) 7 6_565 ?
Ag2 Ag3 Ag1 110.34(16) . 6_565 ?
Ag1 Ag3 Ag1 147.8(2) 4_545 6_565 ?
I7 Ag4 Ag4 178.40(6) . 2_755 ?
I7 Ag4 I5 120.18(8) . . ?
Ag4 Ag4 I5 61.42(4) 2_755 . ?
I7 Ag4 I6 117.23(9) . . ?
Ag4 Ag4 I6 61.91(8) 2_755 . ?
I5 Ag4 I6 99.11(7) . . ?
I7 Ag4 I6 117.47(9) . 2_755 ?
Ag4 Ag4 I6 61.80(8) 2_755 2_755 ?
I5 Ag4 I6 99.05(7) . 2_755 ?
I6 Ag4 I6 99.99(8) . 2_755 ?
Ag1 I1 Ag2 151.66(10) . . ?
Ag2 I2 Ag1 64.30(7) . 4_545 ?
Ag2 I2 Ag3 61.85(11) . 7 ?
Ag1 I2 Ag3 65.96(11) 4_545 7 ?
Ag2 I3 Ag1 125.12(8) . 6_565 ?
Ag2 I3 Ag3 61.82(9) . 7 ?
Ag1 I3 Ag3 65.76(9) 6_565 7 ?
Ag2 I3 Ag3 62.05(9) . . ?
Ag1 I3 Ag3 65.96(9) 6_565 . ?
Ag3 I3 Ag3 34.5(2) 7 . ?
Ag1 I4 Ag2 64.33(7) 4_545 . ?
Ag1 I4 Ag3 66.73(11) 4_545 . ?
Ag2 I4 Ag3 62.60(11) . . ?
Ag4 I5 Ag4 57.16(9) . 2_755 ?
Ag4 I6 Ag4 56.29(7) . 2_755 ?
O3 Tb1 O5 70.1(7) . . ?
O3 Tb1 O1 78.3(7) . . ?
O5 Tb1 O1 120.2(6) . . ?
O3 Tb1 O7 110.8(8) . . ?
O5 Tb1 O7 73.4(5) . . ?
O1 Tb1 O7 72.5(5) . . ?
O3 Tb1 O8 144.2(7) . . ?
O5 Tb1 O8 145.1(6) . . ?
O1 Tb1 O8 75.3(6) . . ?
O7 Tb1 O8 83.6(6) . . ?
O3 Tb1 O6 143.7(6) . . ?
O5 Tb1 O6 78.9(6) . . ?
O1 Tb1 O6 135.4(5) . . ?
O7 Tb1 O6 76.4(5) . . ?
O8 Tb1 O6 70.2(5) . . ?
O3 Tb1 O2 75.5(8) . . ?
O5 Tb1 O2 138.0(5) . . ?
O1 Tb1 O2 73.8(5) . . ?
O7 Tb1 O2 143.3(5) . . ?
O8 Tb1 O2 74.3(6) . . ?
O6 Tb1 O2 120.8(6) . . ?
O3 Tb1 O4 82.5(8) . . ?
O5 Tb1 O4 78.0(5) . . ?
O1 Tb1 O4 145.9(5) . . ?
O7 Tb1 O4 141.3(5) . . ?
O8 Tb1 O4 107.0(6) . . ?
O6 Tb1 O4 73.0(6) . . ?
O2 Tb1 O4 74.3(6) . . ?
S1 O1 Tb1 128.7(8) . . ?
S2 O2 Tb1 123.0(9) . . ?
S3 O3 Tb1 137.4(14) . . ?
S4 O4 Tb1 135.8(11) . . ?
S5 O5 Tb1 133.8(9) . . ?
S6 O6 Tb1 133.7(8) . . ?
S7 O7 Tb1 132.2(8) . . ?
S8 O8 Tb1 131.7(10) . . ?
O1 S1 C1 105.1(11) . . ?
O1 S1 C2 105.7(13) . . ?
C1 S1 C2 97.3(16) . . ?
O2 S2 C3 105.1(15) . . ?
O2 S2 C4 104.9(13) . . ?
C3 S2 C4 96(2) . . ?
O3 S3 C5 114(4) . . ?
O3 S3 C6 107(2) . . ?
C5 S3 C6 104(3) . . ?
O4 S4 C8 104.5(17) . . ?
O4 S4 C7 102.6(13) . . ?
C8 S4 C7 98.2(19) . . ?
O5 S5 C9 106.9(16) . . ?
O5 S5 C10 103.2(16) . . ?
C9 S5 C10 100(2) . . ?
O6 S6 C12 105.3(14) . . ?
O6 S6 C11 102.6(16) . . ?
C12 S6 C11 99(3) . . ?
O7 S7 C13 104.9(12) . . ?
O7 S7 C14 105.2(11) . . ?
C13 S7 C14 96.8(16) . . ?
O8 S8 C15 105.3(16) . . ?
O8 S8 C16 107.1(14) . . ?
C15 S8 C16 99.1(17) . . ?

loop_
_geom_bond_atom_site_label_1
_geom_bond_atom_site_label_2
_geom_bond_distance
_geom_bond_site_symmetry_2
_geom_bond_publ_flag
Ag1 I1 2.810(2) . ?
Ag1 I4 2.875(3) 4 ?
Ag1 I2 2.910(3) 4 ?
Ag1 I3 2.913(3) 6_566 ?
Ag1 Ag2 3.082(3) 4 ?
Ag1 Ag3 3.215(5) 4 ?
Ag1 Ag3 3.233(5) 6_566 ?
Ag2 I1 2.819(2) . ?
Ag2 I2 2.881(3) . ?
Ag2 I3 2.906(3) . ?
Ag2 I4 2.914(3) . ?
Ag2 Ag3 3.039(5) 7 ?
Ag2 Ag3 3.057(5) . ?
Ag2 Ag1 3.082(3) 4_545 ?
Ag3 Ag3 1.790(12) 7 ?
Ag3 I4 2.970(5) . ?
Ag3 I3 3.008(5) 7 ?
Ag3 I3 3.023(5) . ?
Ag3 I2 3.026(5) 7 ?
Ag3 Ag2 3.039(5) 7 ?
Ag3 Ag1 3.215(5) 4_545 ?
Ag3 Ag1 3.233(5) 6_565 ?
Ag4 I7 2.741(2) . ?
Ag4 Ag4 2.821(4) 2_755 ?
Ag4 I5 2.949(3) . ?
Ag4 I6 2.989(3) . ?
Ag4 I6 2.992(3) 2_755 ?
I2 Ag1 2.910(3) 4_545 ?
I2 Ag3 3.026(5) 7 ?
I3 Ag1 2.913(3) 6_565 ?
I3 Ag3 3.008(5) 7 ?
I4 Ag1 2.875(3) 4_545 ?
I5 Ag4 2.949(3) 2_755 ?
I6 Ag4 2.992(3) 2_755 ?
Tb1 O3 2.329(16) . ?
Tb1 O5 2.364(14) . ?
Tb1 O1 2.369(14) . ?
Tb1 O7 2.370(11) . ?
Tb1 O8 2.380(12) . ?
Tb1 O6 2.384(13) . ?
Tb1 O2 2.388(13) . ?
Tb1 O4 2.389(13) . ?
C1 S1 1.77(3) . ?
C2 S1 1.80(3) . ?
C3 S2 1.79(3) . ?
C4 S2 1.81(3) . ?
C5 S3 1.54(8) . ?
C7 S4 1.84(3) . ?
C8 S4 1.74(4) . ?
C9 S5 1.73(3) . ?
C10 S5 1.79(4) . ?
C11 S6 1.83(3) . ?
C12 S6 1.75(3) . ?
C13 S7 1.77(3) . ?
C14 S7 1.79(3) . ?
C15 S8 1.73(3) . ?
C16 S8 1.78(4) . ?
O1 S1 1.544(14) . ?
O2 S2 1.529(17) . ?
O3 S3 1.49(2) . ?
O4 S4 1.488(17) . ?
O5 S5 1.492(16) . ?
O6 S6 1.498(15) . ?
O7 S7 1.510(13) . ?
O8 S8 1.469(16) . ?
S3 C6 1.57(5) . ?
